data_9005453
loop_
_publ_author_name
'Moelo, Y.'
'Meerschaut, A.'
'Orlandi, P.'
'Palvadeau, P.'

_publ_section_title
;
 Lead-antimony sulfosalts from Tuscany (Italy):
 II - Crystal structure of scainiite, Pb14Sb30S54O5,
 an expanded monoclinic derivative of Ba12Bi24S48
 hexagonal sub-type (zinkenite group)
;
_journal_name_full 'European Journal of Mineralogy'
_journal_page_first 835
_journal_page_last 846
_journal_volume 12
_journal_year 2000
_chemical_compound_source 'Tuscany, Italy'
_chemical_formula_sum 'O5 Pb14 S54 Sb30'
_chemical_name_mineral Scainiite
_space_group_IT_number 12
_symmetry_space_group_name_Hall '-C 2y'
_symmetry_space_group_name_H-M 'C 1 2/m 1'
_cell_angle_alpha 90
_cell_angle_beta 104.09
_cell_angle_gamma 90
_cell_length_a 51.996
_cell_length_b 8.148
_cell_length_c 24.311
_cell_formula_units_Z 4
_cell_volume 9989.810
_database_code_amcsd 0006839
_exptl_crystal_density_diffrn 5.562
_cod_original_cell_volume 9989.811
_cod_original_formula_sum 'Pb14 Sb30 O5 S54'
_cod_database_code 9005453

loop_
_space_group_symop_operation_xyz
x,y,z
1/2+x,1/2+y,z
x,-y,z
1/2+x,1/2-y,z
-x,y,-z
1/2-x,1/2+y,-z
-x,-y,-z
1/2-x,1/2-y,-z

loop_
_atom_site_label
_atom_site_fract_x
_atom_site_fract_y
_atom_site_fract_z
_atom_site_occupancy
_atom_site_U_iso_or_equiv
Pb1 0.08650 0.00000 0.55470 0.33333 0.04700
Sb1 0.08650 0.00000 0.55470 0.66667 0.04700
Pb2 0.08890 0.50000 0.55470 0.66667 0.03700
Sb2 0.08890 0.50000 0.55470 0.33333 0.03700
Pb3 0.14500 0.00000 0.46160 0.66667 0.03100
Sb3 0.14500 0.00000 0.46160 0.33333 0.03100
Pb4 0.14690 0.50000 0.46590 0.33333 0.03000
Sb4 0.14690 0.50000 0.46590 0.66667 0.03000
Pb5 0.10440 0.00000 0.73670 1.00000 0.03000
Sb5 0.10320 0.50000 0.75530 1.00000 0.02800
Sb6 0.52810 0.00000 0.80690 1.00000 0.01800
Pb6 0.53630 0.50000 0.80440 1.00000 0.02700
Pb7 0.35920 0.00000 0.86470 1.00000 0.03300
Pb8 0.35860 0.50000 0.86940 1.00000 0.02800
Pb9 0.32010 0.00000 0.67900 1.00000 0.02900
Pb10 0.31770 0.50000 0.67800 1.00000 0.02800
Pb11 0.27170 0.00000 0.81010 1.00000 0.03000
Pb12 0.27010 0.50000 0.80490 1.00000 0.03400
Pb13 0.41410 0.00000 0.02980 1.00000 0.02300
Pb14 0.41200 0.50000 0.02790 1.00000 0.03000
Pb15 0.18740 0.00000 0.78080 1.00000 0.03100
Pb16 0.18780 0.50000 0.78050 1.00000 0.02700
Sb7 0.14780 0.23350 0.88610 1.00000 0.04100
Sb8 0.23310 0.26260 0.92280 1.00000 0.04300
Sb9 0.31520 0.24010 0.96560 1.00000 0.04100
Sb10 0.24370 0.24280 0.64790 1.00000 0.04500
Sb11 0.28510 0.25830 0.52170 1.00000 0.05300
Sb12 0.32830 0.24280 0.38010 1.00000 0.03000
Sb13 0.39160 0.25560 0.74050 1.00000 0.02900
Sb14 0.43610 0.24270 0.89980 1.00000 0.03900
Sb15 0.48630 0.26170 0.06440 1.00000 0.03800
Sb16 0.45980 0.25170 0.75800 1.00000 0.02500
Sb17 0.43490 0.00000 0.63790 1.00000 0.02000
Sb18 0.43850 0.50000 0.64020 1.00000 0.02300
Sb19 0.47590 0.23750 0.54120 1.00000 0.05000
Sb20 0.45540 0.27990 0.34820 1.00000 0.02900
O1 0.44870 0.00000 0.72240 1.00000 0.04500
O2 0.45570 0.50000 0.73110 1.00000 0.00300
O3 0.45000 0.50000 0.31330 1.00000 0.00500
O4 0.44220 0.25600 0.67190 1.00000 0.04700
S1 0.14830 0.00000 0.65190 1.00000 0.02500
S2 0.14920 0.50000 0.65940 1.00000 0.03600
S3 0.26640 0.00000 0.58380 1.00000 0.02800
S4 0.27010 0.50000 0.58300 1.00000 0.03400
S5 0.18990 0.00000 0.90010 1.00000 0.02700
S6 0.19300 0.50000 0.90320 1.00000 0.03200
S7 0.48090 0.00000 0.61800 1.00000 0.01300
S8 0.48280 0.50000 0.62060 1.00000 0.03600
S9 0.19300 0.00000 0.53600 1.00000 0.01900
S10 0.19280 0.50000 0.53780 1.00000 0.03700
S11 0.22680 0.00000 0.69730 1.00000 0.02000
S12 0.22480 0.50000 0.69900 1.00000 0.02900
S13 0.11240 0.00000 0.86300 1.00000 0.01700
S14 0.11130 0.50000 0.86140 1.00000 0.03900
S15 0.53400 0.00000 0.54380 1.00000 0.02500
S16 0.53570 0.50000 0.54990 1.00000 0.02600
S17 0.27200 0.00000 0.93800 1.00000 0.03800
S18 0.26850 0.50000 0.93870 1.00000 0.02700
S19 0.37880 0.00000 0.67080 1.00000 0.04000
S20 0.37940 0.50000 0.67340 1.00000 0.02500
S21 0.34760 0.00000 0.98630 1.00000 0.02200
S22 0.35120 0.50000 0.98630 1.00000 0.02600
S23 0.41390 0.00000 0.83050 1.00000 0.03600
S24 0.41430 0.50000 0.83090 1.00000 0.03100
S25 0.50800 0.00000 0.13970 1.00000 0.03000
S26 0.50600 0.50000 0.13610 1.00000 0.02200
S27 0.45850 0.00000 0.98270 1.00000 0.03500
S28 0.46090 0.50000 0.98650 1.00000 0.03400
S29 0.32750 0.24950 0.59150 1.00000 0.02400
S30 0.31430 0.25050 0.86570 1.00000 0.02500
S31 0.35060 0.25240 0.76860 1.00000 0.02000
S32 0.44720 0.24790 0.10200 1.00000 0.02000
S33 0.23150 0.24790 0.82270 1.00000 0.02500
S34 0.28480 0.24770 0.72010 1.00000 0.02000
S35 0.39710 0.25220 0.93970 1.00000 0.02400
S36 0.13370 0.25120 0.53280 1.00000 0.02900
S37 0.08870 0.24520 0.63470 1.00000 0.02800
S38 0.07130 0.24310 0.46870 1.00000 0.02300
S39 0.35150 0.25270 0.21420 1.00000 0.02400
S40 0.43080 0.21580 0.24270 1.00000 0.02300
S41 0.49570 0.23190 0.25750 1.00000 0.02100

loop_
_cod_related_entry_id
_cod_related_entry_database
_cod_related_entry_code
1 AMCSD 0006839
